data_7029139
loop_
_publ_author_name
'K\"ubler, Paul'
'Sundermeyer, J\"org'

_publ_section_title
;
 Ferrocenyl-phosphonium ionic liquids - synthesis, characterisation and
 electrochemistry.
;
_journal_issue 9
_journal_name_full 'Dalton transactions (Cambridge, England : 2003)'
_journal_page_first 3750
_journal_page_last 3766
_journal_paper_doi 10.1039/c3dt53402b
_journal_volume 43
_journal_year 2014
_chemical_formula_moiety 'C22 H36 Fe P, C2 F6 N O4 S2'
_chemical_formula_sum 'C24 H36 F6 Fe N O4 P S2'
_chemical_formula_weight 667.48
_chemical_name_systematic
;
?
;
_space_group_IT_number 14
_symmetry_cell_setting monoclinic
_symmetry_space_group_name_Hall '-P 2ybc'
_symmetry_space_group_name_H-M 'P 1 21/c 1'
_atom_sites_solution_hydrogens geom
_atom_sites_solution_primary direct
_atom_sites_solution_secondary difmap
_audit_creation_method SHELXL-97
_cell_angle_alpha 90.00
_cell_angle_beta 97.508(3)
_cell_angle_gamma 90.00
_cell_formula_units_Z 4
_cell_length_a 10.6934(3)
_cell_length_b 14.4249(6)
_cell_length_c 20.1051(7)
_cell_measurement_reflns_used 16155
_cell_measurement_temperature 373(2)
_cell_measurement_theta_max 54.08
_cell_measurement_theta_min 3.48
_cell_volume 3074.65(19)
_computing_cell_refinement 'STOE X-AREA'
_computing_data_collection 'STOE X-AREA'
_computing_data_reduction 'STOE X-RED'
_computing_molecular_graphics 'Ortep-3 for Windows (Farrugia, 1997)'
_computing_publication_material 'WinGX publication routines (Farrugia, 1999)'
_computing_structure_refinement 'SHELXL-97 (Sheldrick, 2008)'
_computing_structure_solution 'SIR2004 (Giacovazzo et al, 2004)'
_diffrn_ambient_temperature 373(2)
_diffrn_detector_area_resol_mean 6.67
_diffrn_measured_fraction_theta_full 1.000
_diffrn_measured_fraction_theta_max 0.993
_diffrn_measurement_device_type 'STOE IPDS 2'
_diffrn_measurement_method 'rotation method'
_diffrn_radiation_monochromator graphite
_diffrn_radiation_source 'fine-focus sealed tube'
_diffrn_radiation_type MoK\a
_diffrn_radiation_wavelength 0.71073
_diffrn_reflns_av_R_equivalents 0.1199
_diffrn_reflns_av_sigmaI/netI 0.0941
_diffrn_reflns_limit_h_max 13
_diffrn_reflns_limit_h_min -13
_diffrn_reflns_limit_k_max 16
_diffrn_reflns_limit_k_min -18
_diffrn_reflns_limit_l_max 25
_diffrn_reflns_limit_l_min -25
_diffrn_reflns_number 23096
_diffrn_reflns_theta_full 25.00
_diffrn_reflns_theta_max 26.79
_diffrn_reflns_theta_min 1.74
_exptl_absorpt_coefficient_mu 0.744
_exptl_absorpt_correction_T_max 1.1785
_exptl_absorpt_correction_T_min 0.7568
_exptl_absorpt_correction_type multi-scan
_exptl_absorpt_process_details
;
[c.f. r.h. blessing, acta cryst. (1995), a51, 33-38]
;
_exptl_crystal_colour colourless
_exptl_crystal_density_diffrn 1.442
_exptl_crystal_density_method 'not measured'
_exptl_crystal_description prism
_exptl_crystal_F_000 1384
_exptl_crystal_size_max 0.21
_exptl_crystal_size_mid 0.17
_exptl_crystal_size_min 0.14
_refine_diff_density_max 0.878
_refine_diff_density_min -0.569
_refine_diff_density_rms 0.098
_refine_ls_extinction_method none
_refine_ls_goodness_of_fit_ref 0.840
_refine_ls_hydrogen_treatment constr
_refine_ls_matrix_type full
_refine_ls_number_parameters 355
_refine_ls_number_reflns 6538
_refine_ls_number_restraints 0
_refine_ls_restrained_S_all 0.840
_refine_ls_R_factor_all 0.0807
_refine_ls_R_factor_gt 0.0522
_refine_ls_shift/su_max 0.001
_refine_ls_shift/su_mean 0.000
_refine_ls_structure_factor_coef Fsqd
_refine_ls_weighting_details 'calc w=1/[\s^2^(Fo^2^)+(0.0796P)^2^+0.0000P] where P=(Fo^2^+2Fc^2^)/3'
_refine_ls_weighting_scheme calc
_refine_ls_wR_factor_gt 0.1194
_refine_ls_wR_factor_ref 0.1300
_reflns_number_gt 4300
_reflns_number_total 6538
_reflns_threshold_expression >2\s(I)
_cod_data_source_file c3dt53402b.txt
_cod_data_source_block compound5f
_cod_original_sg_symbol_H-M 'P 21/c'
_cod_database_code 7029139

loop_
_symmetry_equiv_pos_as_xyz
'x, y, z'
'-x, y+1/2, -z+1/2'
'-x, -y, -z'
'x, -y-1/2, z-1/2'

loop_
_atom_site_label
_atom_site_type_symbol
_atom_site_fract_x
_atom_site_fract_y
_atom_site_fract_z
_atom_site_U_iso_or_equiv
_atom_site_adp_type
_atom_site_occupancy
_atom_site_symmetry_multiplicity
_atom_site_calc_flag
_atom_site_refinement_flags
C1 C 0.7993(3) 1.0084(2) 0.78094(14) 0.0303(7) Uani 1 1 d .
C2 C 0.6783(3) 1.0515(2) 0.77391(15) 0.0343(7) Uani 1 1 d .
H2 H 0.6017 1.0222 0.7767 0.041 Uiso 1 1 calc R
C3 C 0.6957(3) 1.1466(2) 0.76201(15) 0.0361(7) Uani 1 1 d .
H3 H 0.6320 1.1908 0.7556 0.043 Uiso 1 1 calc R
C4 C 0.8254(4) 1.1636(2) 0.76134(15) 0.0379(8) Uani 1 1 d .
H4 H 0.8616 1.2209 0.7546 0.045 Uiso 1 1 calc R
C5 C 0.8915(3) 1.0785(2) 0.77270(15) 0.0336(7) Uani 1 1 d .
H5 H 0.9781 1.0699 0.7745 0.040 Uiso 1 1 calc R
C6 C 0.7117(4) 1.1011(3) 0.93684(15) 0.0413(8) Uani 1 1 d .
H6 H 0.6355 1.0722 0.9412 0.050 Uiso 1 1 calc R
C7 C 0.7275(4) 1.1947(3) 0.91846(17) 0.0425(8) Uani 1 1 d .
H7 H 0.6636 1.2383 0.9086 0.051 Uiso 1 1 calc R
C8 C 0.8570(4) 1.2099(3) 0.91773(16) 0.0454(9) Uani 1 1 d .
H8 H 0.8935 1.2656 0.9070 0.054 Uiso 1 1 calc R
C9 C 0.9220(3) 1.1276(3) 0.93571(16) 0.0445(9) Uani 1 1 d .
H9 H 1.0088 1.1192 0.9393 0.053 Uiso 1 1 calc R
C10 C 0.8320(4) 1.0595(3) 0.94740(15) 0.0427(9) Uani 1 1 d .
H10 H 0.8491 0.9982 0.9598 0.051 Uiso 1 1 calc R
C11 C 0.6920(3) 0.8248(2) 0.80233(15) 0.0340(7) Uani 1 1 d .
H11A H 0.6238 0.8397 0.7672 0.041 Uiso 1 1 calc R
H11B H 0.7095 0.7591 0.7988 0.041 Uiso 1 1 calc R
C12 C 0.6451(3) 0.8420(2) 0.87055(15) 0.0337(7) Uani 1 1 d .
H12A H 0.7150 0.8356 0.9062 0.040 Uiso 1 1 calc R
H12B H 0.6128 0.9047 0.8719 0.040 Uiso 1 1 calc R
C13 C 0.5420(3) 0.7735(2) 0.88152(16) 0.0365(7) Uani 1 1 d .
H13A H 0.4757 0.7769 0.8438 0.044 Uiso 1 1 calc R
H13B H 0.5766 0.7113 0.8828 0.044 Uiso 1 1 calc R
C14 C 0.4855(4) 0.7907(3) 0.94540(18) 0.0439(8) Uani 1 1 d .
H14A H 0.5512 0.7912 0.9828 0.066 Uiso 1 1 calc R
H14B H 0.4263 0.7423 0.9515 0.066 Uiso 1 1 calc R
H14C H 0.4429 0.8494 0.9425 0.066 Uiso 1 1 calc R
C15 C 0.9619(3) 0.8616(2) 0.84806(15) 0.0330(7) Uani 1 1 d .
H15A H 1.0379 0.8851 0.8324 0.040 Uiso 1 1 calc R
H15B H 0.9514 0.8942 0.8891 0.040 Uiso 1 1 calc R
C16 C 0.9801(3) 0.7583(2) 0.86404(15) 0.0362(7) Uani 1 1 d .
H16A H 0.9156 0.7379 0.8905 0.043 Uiso 1 1 calc R
H16B H 0.9703 0.7232 0.8225 0.043 Uiso 1 1 calc R
C17 C 1.1090(3) 0.7389(3) 0.90236(16) 0.0429(8) Uani 1 1 d .
H17A H 1.1220 0.7788 0.9415 0.052 Uiso 1 1 calc R
H17B H 1.1732 0.7537 0.8741 0.052 Uiso 1 1 calc R
C18 C 1.1240(5) 0.6385(3) 0.9247(2) 0.0609(12) Uani 1 1 d .
H18A H 1.0591 0.6229 0.9515 0.091 Uiso 1 1 calc R
H18B H 1.2052 0.6302 0.9506 0.091 Uiso 1 1 calc R
H18C H 1.1172 0.5989 0.8860 0.091 Uiso 1 1 calc R
C19 C 0.8710(3) 0.8531(2) 0.70574(15) 0.0349(7) Uani 1 1 d .
H19A H 0.9513 0.8811 0.6999 0.042 Uiso 1 1 calc R
H19B H 0.8821 0.7864 0.7058 0.042 Uiso 1 1 calc R
C20 C 0.7750(4) 0.8795(2) 0.64612(16) 0.0406(8) Uani 1 1 d .
H20A H 0.7549 0.9448 0.6487 0.049 Uiso 1 1 calc R
H20B H 0.6979 0.8445 0.6478 0.049 Uiso 1 1 calc R
C21 C 0.8252(5) 0.8600(3) 0.57983(17) 0.0535(10) Uani 1 1 d .
H21A H 0.9034 0.8937 0.5788 0.064 Uiso 1 1 calc R
H21B H 0.8435 0.7943 0.5769 0.064 Uiso 1 1 calc R
C22 C 0.7324(6) 0.8878(3) 0.52005(19) 0.0740(15) Uani 1 1 d .
H22A H 0.6523 0.8592 0.5232 0.111 Uiso 1 1 calc R
H22B H 0.7630 0.8679 0.4796 0.111 Uiso 1 1 calc R
H22C H 0.7228 0.9540 0.5194 0.111 Uiso 1 1 calc R
C23 C 0.2914(4) 0.9963(3) 0.65381(17) 0.0437(8) Uani 1 1 d .
C24 C 0.2969(3) 1.0542(2) 0.90207(16) 0.0386(8) Uani 1 1 d .
N1 N 0.3761(3) 1.0170(2) 0.78450(13) 0.0352(6) Uani 1 1 d .
O1 O 0.1701(2) 0.93051(18) 0.74637(12) 0.0454(6) Uani 1 1 d .
O2 O 0.3776(3) 0.86487(17) 0.73279(13) 0.0484(6) Uani 1 1 d .
O3 O 0.1936(2) 1.12885(17) 0.79154(12) 0.0427(6) Uani 1 1 d .
O4 O 0.4114(2) 1.17093(16) 0.83442(12) 0.0415(6) Uani 1 1 d .
F1 F 0.2305(2) 1.07630(16) 0.65066(10) 0.0570(6) Uani 1 1 d .
F2 F 0.2322(3) 0.93960(16) 0.60829(10) 0.0614(6) Uani 1 1 d .
F3 F 0.4059(2) 1.01220(18) 0.63782(11) 0.0617(6) Uani 1 1 d .
F4 F 0.2176(2) 0.98250(15) 0.89649(10) 0.0503(6) Uani 1 1 d .
F5 F 0.2493(2) 1.11936(16) 0.93858(10) 0.0504(5) Uani 1 1 d .
F6 F 0.4055(2) 1.02662(15) 0.93540(10) 0.0463(5) Uani 1 1 d .
P1 P 0.82936(8) 0.88775(6) 0.78602(4) 0.03015(19) Uani 1 1 d .
S1 S 0.29940(8) 0.94389(6) 0.73719(4) 0.0358(2) Uani 1 1 d .
S2 S 0.31745(8) 1.10136(6) 0.81962(4) 0.03418(19) Uani 1 1 d .
Fe1 Fe 0.79611(4) 1.10865(3) 0.85147(2) 0.03029(13) Uani 1 1 d .

loop_
_atom_site_aniso_label
_atom_site_aniso_U_11
_atom_site_aniso_U_22
_atom_site_aniso_U_33
_atom_site_aniso_U_23
_atom_site_aniso_U_13
_atom_site_aniso_U_12
C1 0.0317(17) 0.0356(16) 0.0240(14) 0.0004(12) 0.0050(12) -0.0004(14)
C2 0.0304(17) 0.0459(19) 0.0257(14) 0.0007(13) 0.0003(13) 0.0011(14)
C3 0.0405(19) 0.0404(17) 0.0271(14) 0.0037(13) 0.0034(13) 0.0046(15)
C4 0.049(2) 0.0365(17) 0.0293(15) 0.0045(13) 0.0090(14) -0.0035(15)
C5 0.0327(17) 0.0425(18) 0.0273(14) -0.0024(13) 0.0104(13) -0.0018(14)
C6 0.0416(19) 0.057(2) 0.0281(15) -0.0012(15) 0.0166(14) -0.0053(17)
C7 0.046(2) 0.049(2) 0.0339(16) -0.0059(15) 0.0124(15) 0.0108(17)
C8 0.063(3) 0.0435(19) 0.0306(16) -0.0070(15) 0.0080(16) -0.0102(19)
C9 0.0355(19) 0.070(3) 0.0278(15) -0.0106(16) 0.0018(14) -0.0004(18)
C10 0.059(2) 0.047(2) 0.0228(14) 0.0020(14) 0.0096(15) 0.0075(18)
C11 0.0357(18) 0.0361(16) 0.0308(15) 0.0011(13) 0.0072(13) -0.0042(14)
C12 0.0366(18) 0.0371(17) 0.0288(15) -0.0023(13) 0.0094(13) -0.0001(14)
C13 0.0371(18) 0.0413(18) 0.0322(15) -0.0012(14) 0.0085(13) -0.0044(15)
C14 0.049(2) 0.043(2) 0.0436(18) 0.0007(16) 0.0219(16) 0.0015(17)
C15 0.0329(17) 0.0389(17) 0.0278(14) 0.0004(13) 0.0055(13) 0.0009(14)
C16 0.0421(19) 0.0368(17) 0.0308(15) 0.0008(13) 0.0087(14) 0.0030(15)
C17 0.047(2) 0.050(2) 0.0305(15) -0.0022(15) 0.0013(15) 0.0105(17)
C18 0.077(3) 0.051(2) 0.053(2) 0.0045(19) -0.002(2) 0.020(2)
C19 0.0390(19) 0.0390(17) 0.0279(15) -0.0021(13) 0.0094(13) -0.0016(15)
C20 0.050(2) 0.0411(18) 0.0304(16) 0.0009(14) 0.0050(15) -0.0092(16)
C21 0.081(3) 0.050(2) 0.0310(17) -0.0024(16) 0.0128(18) -0.008(2)
C22 0.115(4) 0.076(3) 0.0283(18) -0.0008(19) -0.002(2) -0.023(3)
C23 0.053(2) 0.0421(19) 0.0374(18) 0.0014(15) 0.0125(16) -0.0012(17)
C24 0.0363(19) 0.0450(19) 0.0342(16) -0.0013(15) 0.0036(14) -0.0060(16)
N1 0.0310(15) 0.0418(15) 0.0336(14) 0.0009(12) 0.0070(11) 0.0006(12)
O1 0.0362(13) 0.0577(15) 0.0437(13) -0.0025(12) 0.0104(11) -0.0137(12)
O2 0.0576(17) 0.0381(13) 0.0488(14) 0.0014(11) 0.0043(12) 0.0067(12)
O3 0.0389(14) 0.0464(14) 0.0418(13) 0.0007(11) 0.0022(11) 0.0050(11)
O4 0.0390(14) 0.0399(13) 0.0456(13) 0.0014(11) 0.0054(11) -0.0064(11)
F1 0.0827(17) 0.0479(12) 0.0405(11) 0.0092(9) 0.0089(11) 0.0126(12)
F2 0.0856(18) 0.0598(14) 0.0374(11) -0.0039(10) 0.0023(11) -0.0131(13)
F3 0.0678(16) 0.0722(16) 0.0514(13) 0.0062(11) 0.0312(12) -0.0081(13)
F4 0.0536(13) 0.0617(13) 0.0363(10) 0.0005(9) 0.0087(9) -0.0249(11)
F5 0.0478(12) 0.0629(14) 0.0424(11) -0.0082(10) 0.0128(9) 0.0005(11)
F6 0.0459(12) 0.0525(12) 0.0390(10) 0.0057(9) -0.0001(9) 0.0005(10)
P1 0.0317(4) 0.0345(4) 0.0246(3) -0.0011(3) 0.0049(3) -0.0016(4)
S1 0.0375(5) 0.0365(4) 0.0337(4) 0.0044(3) 0.0061(3) -0.0025(4)
S2 0.0314(4) 0.0366(4) 0.0347(4) 0.0035(3) 0.0047(3) -0.0007(3)
Fe1 0.0314(3) 0.0352(2) 0.0252(2) 0.00017(18) 0.00733(17) -0.0001(2)

loop_
_atom_type_symbol
_atom_type_description
_atom_type_scat_dispersion_real
_atom_type_scat_dispersion_imag
_atom_type_scat_source
C C 0.0033 0.0016 'International Tables Vol C Tables 4.2.6.8 and 6.1.1.4'
H H 0.0000 0.0000 'International Tables Vol C Tables 4.2.6.8 and 6.1.1.4'
N N 0.0061 0.0033 'International Tables Vol C Tables 4.2.6.8 and 6.1.1.4'
O O 0.0106 0.0060 'International Tables Vol C Tables 4.2.6.8 and 6.1.1.4'
F F 0.0171 0.0103 'International Tables Vol C Tables 4.2.6.8 and 6.1.1.4'
P P 0.1023 0.0942 'International Tables Vol C Tables 4.2.6.8 and 6.1.1.4'
S S 0.1246 0.1234 'International Tables Vol C Tables 4.2.6.8 and 6.1.1.4'
Fe Fe 0.3463 0.8444 'International Tables Vol C Tables 4.2.6.8 and 6.1.1.4'

loop_
_geom_angle_atom_site_label_1
_geom_angle_atom_site_label_2
_geom_angle_atom_site_label_3
_geom_angle
C2 C1 C5 108.0(3)
C2 C1 P1 126.2(2)
C5 C1 P1 125.2(3)
C2 C1 Fe1 70.13(18)
C5 C1 Fe1 69.70(17)
P1 C1 Fe1 132.84(16)
C3 C2 C1 107.7(3)
C3 C2 Fe1 69.86(18)
C1 C2 Fe1 68.89(17)
C3 C2 H2 126.2
C1 C2 H2 126.2
Fe1 C2 H2 126.7
C4 C3 C2 108.8(3)
C4 C3 Fe1 69.57(18)
C2 C3 Fe1 69.88(17)
C4 C3 H3 125.6
C2 C3 H3 125.6
Fe1 C3 H3 126.6
C3 C4 C5 108.5(3)
C3 C4 Fe1 70.01(19)
C5 C4 Fe1 69.64(18)
C3 C4 H4 125.8
C5 C4 H4 125.8
Fe1 C4 H4 126.2
C4 C5 C1 107.0(3)
C4 C5 Fe1 69.63(19)
C1 C5 Fe1 68.91(18)
C4 C5 H5 126.5
C1 C5 H5 126.5
Fe1 C5 H5 126.5
C10 C6 C7 108.0(3)
C10 C6 Fe1 69.83(19)
C7 C6 Fe1 69.47(19)
C10 C6 H6 126.0
C7 C6 H6 126.0
Fe1 C6 H6 126.2
C8 C7 C6 107.7(3)
C8 C7 Fe1 69.4(2)
C6 C7 Fe1 69.92(19)
C8 C7 H7 126.2
C6 C7 H7 126.2
Fe1 C7 H7 126.1
C9 C8 C7 108.8(3)
C9 C8 Fe1 70.4(2)
C7 C8 Fe1 70.2(2)
C9 C8 H8 125.6
C7 C8 H8 125.6
Fe1 C8 H8 125.4
C8 C9 C10 107.8(3)
C8 C9 Fe1 69.37(19)
C10 C9 Fe1 69.85(18)
C8 C9 H9 126.1
C10 C9 H9 126.1
Fe1 C9 H9 126.3
C6 C10 C9 107.8(3)
C6 C10 Fe1 69.82(18)
C9 C10 Fe1 69.54(19)
C6 C10 H10 126.1
C9 C10 H10 126.1
Fe1 C10 H10 126.1
C12 C11 P1 116.8(2)
C12 C11 H11A 108.1
P1 C11 H11A 108.1
C12 C11 H11B 108.1
P1 C11 H11B 108.1
H11A C11 H11B 107.3
C13 C12 C11 110.6(3)
C13 C12 H12A 109.5
C11 C12 H12A 109.5
C13 C12 H12B 109.5
C11 C12 H12B 109.5
H12A C12 H12B 108.1
C14 C13 C12 113.3(3)
C14 C13 H13A 108.9
C12 C13 H13A 108.9
C14 C13 H13B 108.9
C12 C13 H13B 108.9
H13A C13 H13B 107.7
C13 C14 H14A 109.5
C13 C14 H14B 109.5
H14A C14 H14B 109.5
C13 C14 H14C 109.5
H14A C14 H14C 109.5
H14B C14 H14C 109.5
C16 C15 P1 114.6(2)
C16 C15 H15A 108.6
P1 C15 H15A 108.6
C16 C15 H15B 108.6
P1 C15 H15B 108.6
H15A C15 H15B 107.6
C17 C16 C15 111.7(3)
C17 C16 H16A 109.3
C15 C16 H16A 109.3
C17 C16 H16B 109.3
C15 C16 H16B 109.3
H16A C16 H16B 107.9
C16 C17 C18 112.4(3)
C16 C17 H17A 109.1
C18 C17 H17A 109.1
C16 C17 H17B 109.1
C18 C17 H17B 109.1
H17A C17 H17B 107.9
C17 C18 H18A 109.5
C17 C18 H18B 109.5
H18A C18 H18B 109.5
C17 C18 H18C 109.5
H18A C18 H18C 109.5
H18B C18 H18C 109.5
C20 C19 P1 114.6(2)
C20 C19 H19A 108.6
P1 C19 H19A 108.6
C20 C19 H19B 108.6
P1 C19 H19B 108.6
H19A C19 H19B 107.6
C19 C20 C21 111.3(3)
C19 C20 H20A 109.4
C21 C20 H20A 109.4
C19 C20 H20B 109.4
C21 C20 H20B 109.4
H20A C20 H20B 108.0
C22 C21 C20 112.1(4)
C22 C21 H21A 109.2
C20 C21 H21A 109.2
C22 C21 H21B 109.2
C20 C21 H21B 109.2
H21A C21 H21B 107.9
C21 C22 H22A 109.5
C21 C22 H22B 109.5
H22A C22 H22B 109.5
C21 C22 H22C 109.5
H22A C22 H22C 109.5
H22B C22 H22C 109.5
F1 C23 F3 107.6(3)
F1 C23 F2 108.5(3)
F3 C23 F2 108.2(3)
F1 C23 S1 111.6(3)
F3 C23 S1 111.1(3)
F2 C23 S1 109.7(2)
F6 C24 F4 108.4(3)
F6 C24 F5 107.8(3)
F4 C24 F5 108.0(3)
F6 C24 S2 111.7(2)
F4 C24 S2 111.2(2)
F5 C24 S2 109.6(2)
S2 N1 S1 125.49(18)
C1 P1 C11 111.19(16)
C1 P1 C19 106.57(15)
C11 P1 C19 109.13(16)
C1 P1 C15 111.51(15)
C11 P1 C15 110.89(15)
C19 P1 C15 107.35(16)
O2 S1 O1 119.03(17)
O2 S1 N1 108.06(16)
O1 S1 N1 116.56(16)
O2 S1 C23 103.39(17)
O1 S1 C23 104.09(17)
N1 S1 C23 103.54(16)
O4 S2 O3 118.69(15)
O4 S2 N1 109.06(15)
O3 S2 N1 116.11(14)
O4 S2 C24 103.73(15)
O3 S2 C24 104.27(16)
N1 S2 C24 102.73(16)
C8 Fe1 C1 160.08(15)
C8 Fe1 C4 103.31(15)
C1 Fe1 C4 68.76(13)
C8 Fe1 C7 40.40(16)
C1 Fe1 C7 159.51(15)
C4 Fe1 C7 117.44(15)
C8 Fe1 C5 120.90(15)
C1 Fe1 C5 41.40(13)
C4 Fe1 C5 40.73(14)
C7 Fe1 C5 154.52(15)
C8 Fe1 C9 40.26(15)
C1 Fe1 C9 127.34(14)
C4 Fe1 C9 121.61(16)
C7 Fe1 C9 67.96(15)
C5 Fe1 C9 109.30(14)
C8 Fe1 C6 68.00(15)
C1 Fe1 C6 126.77(14)
C4 Fe1 C6 154.55(15)
C7 Fe1 C6 40.60(15)
C5 Fe1 C6 164.02(15)
C9 Fe1 C6 68.01(15)
C8 Fe1 C10 68.00(15)
C1 Fe1 C10 113.19(14)
C4 Fe1 C10 160.35(15)
C7 Fe1 C10 68.10(14)
C5 Fe1 C10 127.42(14)
C9 Fe1 C10 40.61(15)
C6 Fe1 C10 40.35(15)
C8 Fe1 C2 154.75(15)
C1 Fe1 C2 40.98(13)
C4 Fe1 C2 68.30(14)
C7 Fe1 C2 120.68(14)
C5 Fe1 C2 69.09(13)
C9 Fe1 C2 163.96(15)
C6 Fe1 C2 108.86(14)
C10 Fe1 C2 126.91(15)
C8 Fe1 C3 118.16(14)
C1 Fe1 C3 68.34(13)
C4 Fe1 C3 40.42(14)
C7 Fe1 C3 103.02(14)
C5 Fe1 C3 68.45(14)
C9 Fe1 C3 155.25(15)
C6 Fe1 C3 120.94(15)
C10 Fe1 C3 159.22(16)
C2 Fe1 C3 40.26(13)

loop_
_geom_bond_atom_site_label_1
_geom_bond_atom_site_label_2
_geom_bond_distance
C1 C2 1.426(5)
C1 C5 1.438(5)
C1 P1 1.770(3)
C1 Fe1 2.029(3)
C2 C3 1.408(5)
C2 Fe1 2.045(3)
C2 H2 0.9300
C3 C4 1.411(5)
C3 Fe1 2.045(3)
C3 H3 0.9300
C4 C5 1.420(5)
C4 Fe1 2.039(3)
C4 H4 0.9300
C5 Fe1 2.040(3)
C5 H5 0.9300
C6 C10 1.410(5)
C6 C7 1.416(5)
C6 Fe1 2.044(3)
C6 H6 0.9300
C7 C8 1.404(6)
C7 Fe1 2.038(3)
C7 H7 0.9300
C8 C9 1.399(5)
C8 Fe1 2.027(3)
C8 H8 0.9300
C9 C10 1.417(5)
C9 Fe1 2.040(3)
C9 H9 0.9300
C10 Fe1 2.044(3)
C10 H10 0.9300
C11 C12 1.541(4)
C11 P1 1.794(3)
C11 H11A 0.9700
C11 H11B 0.9700
C12 C13 1.518(5)
C12 H12A 0.9700
C12 H12B 0.9700
C13 C14 1.510(5)
C13 H13A 0.9700
C13 H13B 0.9700
C14 H14A 0.9600
C14 H14B 0.9600
C14 H14C 0.9600
C15 C16 1.531(4)
C15 P1 1.802(3)
C15 H15A 0.9700
C15 H15B 0.9700
C16 C17 1.514(5)
C16 H16A 0.9700
C16 H16B 0.9700
C17 C18 1.518(5)
C17 H17A 0.9700
C17 H17B 0.9700
C18 H18A 0.9600
C18 H18B 0.9600
C18 H18C 0.9600
C19 C20 1.521(4)
C19 P1 1.800(3)
C19 H19A 0.9700
C19 H19B 0.9700
C20 C21 1.527(5)
C20 H20A 0.9700
C20 H20B 0.9700
C21 C22 1.510(6)
C21 H21A 0.9700
C21 H21B 0.9700
C22 H22A 0.9600
C22 H22B 0.9600
C22 H22C 0.9600
C23 F1 1.322(4)
C23 F3 1.325(5)
C23 F2 1.326(4)
C23 S1 1.831(4)
C24 F6 1.323(4)
C24 F4 1.333(4)
C24 F5 1.334(4)
C24 S2 1.832(4)
N1 S2 1.577(3)
N1 S1 1.577(3)
O1 S1 1.432(3)
O2 S1 1.423(3)
O3 S2 1.427(2)
O4 S2 1.424(2)

loop_
_geom_torsion_atom_site_label_1
_geom_torsion_atom_site_label_2
_geom_torsion_atom_site_label_3
_geom_torsion_atom_site_label_4
_geom_torsion
C5 C1 C2 C3 -0.4(3)
P1 C1 C2 C3 -171.5(2)
Fe1 C1 C2 C3 59.3(2)
C5 C1 C2 Fe1 -59.7(2)
P1 C1 C2 Fe1 129.2(2)
C1 C2 C3 C4 0.1(3)
Fe1 C2 C3 C4 58.8(2)
C1 C2 C3 Fe1 -58.7(2)
C2 C3 C4 C5 0.2(4)
Fe1 C3 C4 C5 59.2(2)
C2 C3 C4 Fe1 -59.0(2)
C3 C4 C5 C1 -0.4(3)
Fe1 C4 C5 C1 59.0(2)
C3 C4 C5 Fe1 -59.4(2)
C2 C1 C5 C4 0.5(3)
P1 C1 C5 C4 171.8(2)
Fe1 C1 C5 C4 -59.5(2)
C2 C1 C5 Fe1 59.9(2)
P1 C1 C5 Fe1 -128.8(2)
C10 C6 C7 C8 0.1(4)
Fe1 C6 C7 C8 -59.3(2)
C10 C6 C7 Fe1 59.4(2)
C6 C7 C8 C9 -0.4(4)
Fe1 C7 C8 C9 -60.0(2)
C6 C7 C8 Fe1 59.7(2)
C7 C8 C9 C10 0.5(4)
Fe1 C8 C9 C10 -59.5(2)
C7 C8 C9 Fe1 60.0(2)
C7 C6 C10 C9 0.2(4)
Fe1 C6 C10 C9 59.4(2)
C7 C6 C10 Fe1 -59.2(2)
C8 C9 C10 C6 -0.4(4)
Fe1 C9 C10 C6 -59.6(2)
C8 C9 C10 Fe1 59.2(2)
P1 C11 C12 C13 -171.1(2)
C11 C12 C13 C14 -176.0(3)
P1 C15 C16 C17 165.7(2)
C15 C16 C17 C18 174.3(3)
P1 C19 C20 C21 172.1(3)
C19 C20 C21 C22 -178.6(3)
C2 C1 P1 C11 -14.5(3)
C5 C1 P1 C11 175.8(2)
Fe1 C1 P1 C11 81.5(3)
C2 C1 P1 C19 104.3(3)
C5 C1 P1 C19 -65.4(3)
Fe1 C1 P1 C19 -159.7(2)
C2 C1 P1 C15 -138.8(3)
C5 C1 P1 C15 51.5(3)
Fe1 C1 P1 C15 -42.8(3)
C12 C11 P1 C1 -65.3(3)
C12 C11 P1 C19 177.4(2)
C12 C11 P1 C15 59.4(3)
C20 C19 P1 C1 -54.3(3)
C20 C19 P1 C11 65.9(3)
C20 C19 P1 C15 -173.9(2)
C16 C15 P1 C1 170.0(2)
C16 C15 P1 C11 45.5(3)
C16 C15 P1 C19 -73.6(3)
S2 N1 S1 O2 -162.1(2)
S2 N1 S1 O1 -24.9(3)
S2 N1 S1 C23 88.7(2)
F1 C23 S1 O2 -174.5(3)
F3 C23 S1 O2 -54.4(3)
F2 C23 S1 O2 65.2(3)
F1 C23 S1 O1 60.5(3)
F3 C23 S1 O1 -179.4(3)
F2 C23 S1 O1 -59.8(3)
F1 C23 S1 N1 -61.8(3)
F3 C23 S1 N1 58.3(3)
F2 C23 S1 N1 177.9(3)
S1 N1 S2 O4 -156.4(2)
S1 N1 S2 O3 -19.1(3)
S1 N1 S2 C24 94.0(2)
F6 C24 S2 O4 -54.1(3)
F4 C24 S2 O4 -175.3(2)
F5 C24 S2 O4 65.3(3)
F6 C24 S2 O3 -179.0(2)
F4 C24 S2 O3 59.8(3)
F5 C24 S2 O3 -59.6(3)
F6 C24 S2 N1 59.5(3)
F4 C24 S2 N1 -61.8(3)
F5 C24 S2 N1 178.9(2)
C9 C8 Fe1 C1 -59.7(5)
C7 C8 Fe1 C1 -179.2(3)
C9 C8 Fe1 C4 -123.7(2)
C7 C8 Fe1 C4 116.9(2)
C9 C8 Fe1 C7 119.4(3)
C9 C8 Fe1 C5 -83.6(3)
C7 C8 Fe1 C5 156.9(2)
C7 C8 Fe1 C9 -119.4(3)
C9 C8 Fe1 C6 81.5(2)
C7 C8 Fe1 C6 -37.9(2)
C9 C8 Fe1 C10 37.8(2)
C7 C8 Fe1 C10 -81.6(2)
C9 C8 Fe1 C2 169.3(3)
C7 C8 Fe1 C2 49.8(4)
C9 C8 Fe1 C3 -164.1(2)
C7 C8 Fe1 C3 76.4(2)
C2 C1 Fe1 C8 -150.6(4)
C5 C1 Fe1 C8 -31.7(5)
P1 C1 Fe1 C8 88.0(5)
C2 C1 Fe1 C4 -80.9(2)
C5 C1 Fe1 C4 37.95(19)
P1 C1 Fe1 C4 157.6(3)
C2 C1 Fe1 C7 30.9(5)
C5 C1 Fe1 C7 149.8(4)
P1 C1 Fe1 C7 -90.5(4)
C2 C1 Fe1 C5 -118.9(3)
P1 C1 Fe1 C5 119.7(3)
C2 C1 Fe1 C9 164.8(2)
C5 C1 Fe1 C9 -76.3(2)
P1 C1 Fe1 C9 43.4(3)
C2 C1 Fe1 C6 75.8(2)
C5 C1 Fe1 C6 -165.3(2)
P1 C1 Fe1 C6 -45.6(3)
C2 C1 Fe1 C10 120.2(2)
C5 C1 Fe1 C10 -120.9(2)
P1 C1 Fe1 C10 -1.2(3)
C5 C1 Fe1 C2 118.9(3)
P1 C1 Fe1 C2 -121.4(3)
C2 C1 Fe1 C3 -37.36(19)
C5 C1 Fe1 C3 81.5(2)
P1 C1 Fe1 C3 -158.8(3)
C3 C4 Fe1 C8 -118.0(2)
C5 C4 Fe1 C8 122.3(2)
C3 C4 Fe1 C1 81.1(2)
C5 C4 Fe1 C1 -38.55(19)
C3 C4 Fe1 C7 -77.4(2)
C5 C4 Fe1 C7 162.9(2)
C3 C4 Fe1 C5 119.7(3)
C3 C4 Fe1 C9 -157.2(2)
C5 C4 Fe1 C9 83.1(2)
C3 C4 Fe1 C6 -51.5(4)
C5 C4 Fe1 C6 -171.2(3)
C3 C4 Fe1 C10 -179.2(4)
C5 C4 Fe1 C10 61.1(5)
C3 C4 Fe1 C2 36.9(2)
C5 C4 Fe1 C2 -82.7(2)
C5 C4 Fe1 C3 -119.7(3)
C6 C7 Fe1 C8 -118.9(3)
C8 C7 Fe1 C1 179.2(3)
C6 C7 Fe1 C1 60.4(4)
C8 C7 Fe1 C4 -77.9(2)
C6 C7 Fe1 C4 163.3(2)
C8 C7 Fe1 C5 -51.4(4)
C6 C7 Fe1 C5 -170.3(3)
C8 C7 Fe1 C9 37.4(2)
C6 C7 Fe1 C9 -81.5(2)
C8 C7 Fe1 C6 118.9(3)
C8 C7 Fe1 C10 81.3(2)
C6 C7 Fe1 C10 -37.5(2)
C8 C7 Fe1 C2 -157.7(2)
C6 C7 Fe1 C2 83.4(2)
C8 C7 Fe1 C3 -118.4(2)
C6 C7 Fe1 C3 122.7(2)
C4 C5 Fe1 C8 -73.5(2)
C1 C5 Fe1 C8 167.96(19)
C4 C5 Fe1 C1 118.5(3)
C1 C5 Fe1 C4 -118.5(3)
C4 C5 Fe1 C7 -37.3(4)
C1 C5 Fe1 C7 -155.8(3)
C4 C5 Fe1 C9 -116.4(2)
C1 C5 Fe1 C9 125.1(2)
C4 C5 Fe1 C6 166.2(5)
C1 C5 Fe1 C6 47.7(6)
C4 C5 Fe1 C10 -158.2(2)
C1 C5 Fe1 C10 83.2(2)
C4 C5 Fe1 C2 80.6(2)
C1 C5 Fe1 C2 -37.92(18)
C4 C5 Fe1 C3 37.3(2)
C1 C5 Fe1 C3 -81.26(19)
C10 C9 Fe1 C8 119.1(3)
C8 C9 Fe1 C1 158.3(2)
C10 C9 Fe1 C1 -82.6(3)
C8 C9 Fe1 C4 72.0(3)
C10 C9 Fe1 C4 -168.8(2)
C8 C9 Fe1 C7 -37.5(2)
C10 C9 Fe1 C7 81.6(2)
C8 C9 Fe1 C5 115.4(2)
C10 C9 Fe1 C5 -125.5(2)
C8 C9 Fe1 C6 -81.5(3)
C10 C9 Fe1 C6 37.7(2)
C8 C9 Fe1 C10 -119.1(3)
C8 C9 Fe1 C2 -163.3(5)
C10 C9 Fe1 C2 -44.1(6)
C8 C9 Fe1 C3 35.2(5)
C10 C9 Fe1 C3 154.3(3)
C10 C6 Fe1 C8 -81.5(2)
C7 C6 Fe1 C8 37.8(2)
C10 C6 Fe1 C1 83.1(2)
C7 C6 Fe1 C1 -157.7(2)
C10 C6 Fe1 C4 -155.7(3)
C7 C6 Fe1 C4 -36.5(4)
C10 C6 Fe1 C7 -119.2(3)
C10 C6 Fe1 C5 45.5(6)
C7 C6 Fe1 C5 164.7(4)
C10 C6 Fe1 C9 -37.9(2)
C7 C6 Fe1 C9 81.3(2)
C7 C6 Fe1 C10 119.2(3)
C10 C6 Fe1 C2 125.3(2)
C7 C6 Fe1 C2 -115.5(2)
C10 C6 Fe1 C3 168.0(2)
C7 C6 Fe1 C3 -72.8(2)
C6 C10 Fe1 C8 81.5(2)
C9 C10 Fe1 C8 -37.5(2)
C6 C10 Fe1 C1 -120.1(2)
C9 C10 Fe1 C1 120.9(2)
C6 C10 Fe1 C4 148.3(4)
C9 C10 Fe1 C4 29.3(5)
C6 C10 Fe1 C7 37.7(2)
C9 C10 Fe1 C7 -81.2(2)
C6 C10 Fe1 C5 -165.7(2)
C9 C10 Fe1 C5 75.3(3)
C6 C10 Fe1 C9 119.0(3)
C9 C10 Fe1 C6 -119.0(3)
C6 C10 Fe1 C2 -75.0(3)
C9 C10 Fe1 C2 166.1(2)
C6 C10 Fe1 C3 -30.2(5)
C9 C10 Fe1 C3 -149.2(4)
C3 C2 Fe1 C8 37.7(4)
C1 C2 Fe1 C8 156.9(3)
C3 C2 Fe1 C1 -119.2(3)
C3 C2 Fe1 C4 -37.1(2)
C1 C2 Fe1 C4 82.2(2)
C3 C2 Fe1 C7 72.8(2)
C1 C2 Fe1 C7 -167.93(19)
C3 C2 Fe1 C5 -80.9(2)
C1 C2 Fe1 C5 38.30(19)
C3 C2 Fe1 C9 -168.2(5)
C1 C2 Fe1 C9 -48.9(6)
C3 C2 Fe1 C6 115.9(2)
C1 C2 Fe1 C6 -124.8(2)
C3 C2 Fe1 C10 157.3(2)
C1 C2 Fe1 C10 -83.5(2)
C1 C2 Fe1 C3 119.2(3)
C4 C3 Fe1 C8 77.0(2)
C2 C3 Fe1 C8 -162.8(2)
C4 C3 Fe1 C1 -82.2(2)
C2 C3 Fe1 C1 38.0(2)
C2 C3 Fe1 C4 120.2(3)
C4 C3 Fe1 C7 117.2(2)
C2 C3 Fe1 C7 -122.5(2)
C4 C3 Fe1 C5 -37.6(2)
C2 C3 Fe1 C5 82.7(2)
C4 C3 Fe1 C9 52.0(4)
C2 C3 Fe1 C9 172.2(3)
C4 C3 Fe1 C6 156.9(2)
C2 C3 Fe1 C6 -82.9(2)
C4 C3 Fe1 C10 179.3(4)
C2 C3 Fe1 C10 -60.5(5)
C4 C3 Fe1 C2 -120.2(3)
